data_7132828
loop_
_publ_author_name
'Samanta, Arup'
'Behera, Prativa'
'Chaubey, Amit'
'Mondal, Avijit'
'Pal, Debjyoti'
'Mohar, Kailash'
'Roy, Lisa'
'Srimani, Dipankar'

_publ_section_title
;
 Experimental and theoretical insights for designing Zn<sup>2+</sup>
 complexes to trigger chemo-selective hetero-coupling of alcohols.
;
_journal_issue 30
_journal_name_full 'Chemical communications (Cambridge, England)'
_journal_page_first 4056
_journal_page_last 4059
_journal_paper_doi 10.1039/d4cc00864b
_journal_volume 60
_journal_year 2024
_chemical_formula_sum 'C15 H17 Br2 N3 O S Zn'
_chemical_formula_weight 512.57
_space_group_crystal_system monoclinic
_space_group_IT_number 14
_space_group_name_Hall '-P 2ybc'
_space_group_name_H-M_alt 'P 1 21/c 1'
_atom_sites_solution_hydrogens mixed
_audit_creation_method SHELXL-2019/1
_audit_update_record
;
2024-01-24 deposited with the CCDC.	2024-03-11 downloaded from the CCDC.
;
_cell_angle_alpha 90
_cell_angle_beta 98.398(5)
_cell_angle_gamma 90
_cell_formula_units_Z 4
_cell_length_a 7.3412(13)
_cell_length_b 19.033(3)
_cell_length_c 13.475(2)
_cell_measurement_reflns_used 9894
_cell_measurement_temperature 296(2)
_cell_measurement_theta_max 26.13
_cell_measurement_theta_min 2.63
_cell_volume 1862.6(5)
_computing_structure_refinement 'SHELXL-2019/1 (Sheldrick, 2019)'
_diffrn_ambient_temperature 296(2)
_diffrn_measured_fraction_theta_full 1.000
_diffrn_measured_fraction_theta_max 1.000
_diffrn_measurement_device_type 'Bruker APEX-II CCD'
_diffrn_measurement_method '\f and \w scans'
_diffrn_radiation_type MoK\a
_diffrn_radiation_wavelength 0.71073
_diffrn_reflns_av_R_equivalents 0.0498
_diffrn_reflns_av_unetI/netI 0.0226
_diffrn_reflns_Laue_measured_fraction_full 1.000
_diffrn_reflns_Laue_measured_fraction_max 1.000
_diffrn_reflns_limit_h_max 8
_diffrn_reflns_limit_h_min -8
_diffrn_reflns_limit_k_max 22
_diffrn_reflns_limit_k_min -22
_diffrn_reflns_limit_l_max 16
_diffrn_reflns_limit_l_min -16
_diffrn_reflns_number 47795
_diffrn_reflns_point_group_measured_fraction_full 1.000
_diffrn_reflns_point_group_measured_fraction_max 1.000
_diffrn_reflns_theta_full 24.999
_diffrn_reflns_theta_max 24.999
_diffrn_reflns_theta_min 1.865
_exptl_absorpt_coefficient_mu 5.727
_exptl_absorpt_correction_type none
_exptl_crystal_colour yellow
_exptl_crystal_density_diffrn 1.828
_exptl_crystal_description block
_exptl_crystal_F_000 1008
_refine_diff_density_max 0.623
_refine_diff_density_min -0.697
_refine_diff_density_rms 0.101
_refine_ls_extinction_method none
_refine_ls_goodness_of_fit_ref 1.104
_refine_ls_hydrogen_treatment mixed
_refine_ls_matrix_type full
_refine_ls_number_parameters 214
_refine_ls_number_reflns 3283
_refine_ls_number_restraints 1
_refine_ls_restrained_S_all 1.104
_refine_ls_R_factor_all 0.0630
_refine_ls_R_factor_gt 0.0414
_refine_ls_shift/su_max 0.001
_refine_ls_shift/su_mean 0.000
_refine_ls_structure_factor_coef Fsqd
_refine_ls_weighting_details 'w=1/[\s^2^(Fo^2^)+(0.0377P)^2^+7.7850P] where P=(Fo^2^+2Fc^2^)/3'
_refine_ls_weighting_scheme calc
_refine_ls_wR_factor_gt 0.0921
_refine_ls_wR_factor_ref 0.1133
_reflns_Friedel_coverage 0.000
_reflns_number_gt 2565
_reflns_number_total 3283
_reflns_threshold_expression 'I > 2\s(I)'
_cod_data_source_file d4cc00864b2.cif
_cod_data_source_block AS-DS-Zn-OMe_a
_cod_depositor_comments 'Adding full bibliography for 7132825--7132828.cif.'
_cod_original_cell_volume 1862.6(6)
_cod_original_sg_symbol_H-M 'P 21/c'
_cod_database_code 7132828
_shelx_shelxl_version_number 2019/1
_shelx_space_group_comment
;
The symmetry employed for this shelxl refinement is uniquely defined
by the following loop, which should always be used as a source of
symmetry information in preference to the above space-group names.
They are only intended as comments.
;

loop_
_space_group_symop_operation_xyz
'x, y, z'
'-x, y+1/2, -z+1/2'
'-x, -y, -z'
'x, -y-1/2, z-1/2'

loop_
_atom_site_label
_atom_site_type_symbol
_atom_site_fract_x
_atom_site_fract_y
_atom_site_fract_z
_atom_site_U_iso_or_equiv
_atom_site_adp_type
_atom_site_occupancy
_atom_site_site_symmetry_order
_atom_site_calc_flag
_atom_site_refinement_flags_posn
_atom_site_refinement_flags_adp
_atom_site_refinement_flags_occupancy
_atom_site_disorder_assembly
_atom_site_disorder_group
Br1 Br -0.00902(8) 0.61202(4) 0.55589(5) 0.0548(2) Uani 1 1 d . . . . .
Zn1 Zn 0.21529(8) 0.56879(3) 0.68319(5) 0.0424(2) Uani 1 1 d . . . . .
Br2 Br 0.11281(11) 0.54436(4) 0.83499(5) 0.0638(2) Uani 1 1 d . . . . .
S1 S 0.5093(3) 0.81019(9) 0.51363(16) 0.0697(5) Uani 1 1 d . . . . .
N1 N 0.4594(6) 0.6247(2) 0.6679(4) 0.0400(11) Uani 1 1 d . . . . .
N3 N 0.3815(6) 0.4883(2) 0.6563(3) 0.0381(10) Uani 1 1 d . . . . .
O1 O -0.0298(7) 0.7903(2) 0.7987(4) 0.0676(13) Uani 1 1 d . . . . .
N2 N 0.5959(6) 0.5771(2) 0.6552(4) 0.0476(12) Uani 1 1 d D . . . .
C5 C 0.5505(7) 0.5078(3) 0.6414(4) 0.0392(12) Uani 1 1 d . . . . .
C6 C 0.4941(8) 0.6901(3) 0.6565(5) 0.0445(14) Uani 1 1 d . . . . .
H6 H 0.609911 0.702847 0.642424 0.053 Uiso 1 1 calc R U . . .
C8 C 0.2309(8) 0.7388(3) 0.7318(4) 0.0436(13) Uani 1 1 d . . . . .
H8 H 0.233847 0.699904 0.773781 0.052 Uiso 1 1 calc R U . . .
C7 C 0.3596(8) 0.7450(3) 0.6648(5) 0.0443(13) Uani 1 1 d . . . . .
C4 C 0.6771(8) 0.4595(3) 0.6144(5) 0.0472(14) Uani 1 1 d . . . . .
H4 H 0.792969 0.474103 0.602762 0.057 Uiso 1 1 calc R U . . .
C1 C 0.3392(8) 0.4194(3) 0.6496(5) 0.0466(14) Uani 1 1 d . . . . .
H1 H 0.223627 0.405452 0.662668 0.056 Uiso 1 1 calc R U . . .
C9 C 0.0995(8) 0.7906(3) 0.7354(5) 0.0505(15) Uani 1 1 d . . . . .
C12 C 0.3570(9) 0.8040(3) 0.6032(5) 0.0522(15) Uani 1 1 d . . . . .
C3 C 0.6280(9) 0.3903(3) 0.6054(5) 0.0515(15) Uani 1 1 d . . . . .
H3 H 0.709695 0.357374 0.586230 0.062 Uiso 1 1 calc R U . . .
C2 C 0.4557(9) 0.3695(3) 0.6249(5) 0.0536(16) Uani 1 1 d . . . . .
H2 H 0.421228 0.322409 0.621012 0.064 Uiso 1 1 calc R U . . .
C10 C 0.0950(10) 0.8484(3) 0.6721(5) 0.0596(17) Uani 1 1 d . . . . .
H10 H 0.005663 0.882886 0.673795 0.071 Uiso 1 1 calc R U . . .
C11 C 0.2212(10) 0.8549(4) 0.6075(5) 0.0597(17) Uani 1 1 d . . . . .
H11 H 0.216626 0.893896 0.565593 0.072 Uiso 1 1 calc R U . . .
C13 C 0.5683(12) 0.9009(4) 0.5181(7) 0.079(2) Uani 1 1 d . . . . .
H13A H 0.457707 0.929000 0.501769 0.094 Uiso 1 1 calc R U . . .
H13B H 0.625226 0.913238 0.585387 0.094 Uiso 1 1 calc R U . . .
C14 C 0.6979(12) 0.9166(4) 0.4457(7) 0.081(2) Uani 1 1 d . . . . .
H14A H 0.815130 0.895372 0.468691 0.121 Uiso 1 1 calc R U . . .
H14B H 0.712628 0.966485 0.440681 0.121 Uiso 1 1 calc R U . . .
H14C H 0.649411 0.897873 0.381040 0.121 Uiso 1 1 calc R U . . .
C15 C -0.0316(12) 0.7327(4) 0.8651(7) 0.090(3) Uani 1 1 d . . . . .
H15A H -0.046413 0.689850 0.827293 0.135 Uiso 1 1 calc R U . . .
H15B H -0.131976 0.737997 0.902848 0.135 Uiso 1 1 calc R U . . .
H15C H 0.082423 0.731373 0.910164 0.135 Uiso 1 1 calc R U . . .
H2NA H 0.704(6) 0.594(4) 0.639(5) 0.07(2) Uiso 1 1 d D . . . .

loop_
_atom_site_aniso_label
_atom_site_aniso_U_11
_atom_site_aniso_U_22
_atom_site_aniso_U_33
_atom_site_aniso_U_23
_atom_site_aniso_U_13
_atom_site_aniso_U_12
Br1 0.0346(3) 0.0672(4) 0.0628(4) 0.0073(3) 0.0077(3) 0.0008(3)
Zn1 0.0320(3) 0.0424(4) 0.0552(4) 0.0015(3) 0.0146(3) 0.0020(3)
Br2 0.0780(5) 0.0554(4) 0.0655(5) 0.0059(3) 0.0354(4) 0.0051(3)
S1 0.0876(13) 0.0425(9) 0.0894(14) 0.0012(9) 0.0481(11) 0.0023(9)
N1 0.031(2) 0.039(3) 0.052(3) -0.002(2) 0.013(2) 0.0038(19)
N3 0.036(2) 0.036(2) 0.043(3) 0.002(2) 0.009(2) -0.0009(19)
O1 0.071(3) 0.061(3) 0.080(3) 0.008(3) 0.041(3) 0.020(2)
N2 0.034(3) 0.033(3) 0.080(4) 0.001(2) 0.021(2) 0.004(2)
C5 0.037(3) 0.035(3) 0.045(3) 0.002(2) 0.008(2) 0.006(2)
C6 0.037(3) 0.038(3) 0.061(4) 0.003(3) 0.015(3) -0.001(2)
C8 0.046(3) 0.031(3) 0.055(4) -0.001(3) 0.013(3) 0.002(2)
C7 0.045(3) 0.034(3) 0.056(4) -0.002(3) 0.014(3) 0.001(2)
C4 0.041(3) 0.042(3) 0.062(4) 0.005(3) 0.016(3) 0.008(3)
C1 0.041(3) 0.042(3) 0.057(4) -0.004(3) 0.006(3) -0.002(3)
C9 0.048(3) 0.046(3) 0.059(4) -0.007(3) 0.013(3) 0.002(3)
C12 0.057(4) 0.042(3) 0.059(4) -0.001(3) 0.015(3) 0.005(3)
C3 0.053(4) 0.042(3) 0.060(4) 0.002(3) 0.012(3) 0.014(3)
C2 0.061(4) 0.036(3) 0.063(4) -0.005(3) 0.009(3) 0.001(3)
C10 0.063(4) 0.049(4) 0.069(4) 0.005(3) 0.017(3) 0.019(3)
C11 0.070(4) 0.047(4) 0.064(4) 0.010(3) 0.019(3) 0.014(3)
C13 0.087(6) 0.053(4) 0.103(6) -0.009(4) 0.038(5) -0.012(4)
C14 0.099(6) 0.053(4) 0.100(6) -0.001(4) 0.048(5) -0.009(4)
C15 0.098(6) 0.066(5) 0.121(7) 0.020(5) 0.070(6) 0.015(4)

loop_
_atom_type_symbol
_atom_type_description
_atom_type_scat_dispersion_real
_atom_type_scat_dispersion_imag
_atom_type_scat_source
C C 0.0033 0.0016 'International Tables Vol C Tables 4.2.6.8 and 6.1.1.4'
H H 0.0000 0.0000 'International Tables Vol C Tables 4.2.6.8 and 6.1.1.4'
Br Br -0.2901 2.4595 'International Tables Vol C Tables 4.2.6.8 and 6.1.1.4'
N N 0.0061 0.0033 'International Tables Vol C Tables 4.2.6.8 and 6.1.1.4'
O O 0.0106 0.0060 'International Tables Vol C Tables 4.2.6.8 and 6.1.1.4'
S S 0.1246 0.1234 'International Tables Vol C Tables 4.2.6.8 and 6.1.1.4'
Zn Zn 0.2839 1.4301 'International Tables Vol C Tables 4.2.6.8 and 6.1.1.4'

loop_
_geom_angle_atom_site_label_1
_geom_angle_atom_site_label_2
_geom_angle_atom_site_label_3
_geom_angle
_geom_angle_site_symmetry_1
_geom_angle_site_symmetry_3
_geom_angle_publ_flag
N3 Zn1 N1 79.77(17) . . ?
N3 Zn1 Br2 106.65(13) . . ?
N1 Zn1 Br2 124.89(13) . . ?
N3 Zn1 Br1 120.79(13) . . ?
N1 Zn1 Br1 105.43(13) . . ?
Br2 Zn1 Br1 115.48(4) . . ?
C12 S1 C13 102.6(3) . . ?
C6 N1 N2 117.5(5) . . ?
C6 N1 Zn1 133.1(4) . . ?
N2 N1 Zn1 108.8(3) . . ?
C5 N3 C1 118.0(5) . . ?
C5 N3 Zn1 114.4(3) . . ?
C1 N3 Zn1 127.5(4) . . ?
C9 O1 C15 118.0(5) . . ?
C5 N2 N1 118.9(4) . . ?
N3 C5 N2 117.4(5) . . ?
N3 C5 C4 121.7(5) . . ?
N2 C5 C4 120.9(5) . . ?
N1 C6 C7 122.6(5) . . ?
C9 C8 C7 120.0(5) . . ?
C12 C7 C8 119.9(5) . . ?
C12 C7 C6 118.9(5) . . ?
C8 C7 C6 121.2(5) . . ?
C3 C4 C5 118.8(5) . . ?
N3 C1 C2 123.5(6) . . ?
O1 C9 C8 124.7(6) . . ?
O1 C9 C10 115.5(5) . . ?
C8 C9 C10 119.8(6) . . ?
C7 C12 C11 118.7(6) . . ?
C7 C12 S1 120.4(5) . . ?
C11 C12 S1 120.6(5) . . ?
C4 C3 C2 119.7(6) . . ?
C1 C2 C3 118.2(6) . . ?
C11 C10 C9 120.3(6) . . ?
C10 C11 C12 121.2(6) . . ?
C14 C13 S1 110.3(5) . . ?

loop_
_geom_bond_atom_site_label_1
_geom_bond_atom_site_label_2
_geom_bond_distance
_geom_bond_site_symmetry_2
_geom_bond_publ_flag
Br1 Zn1 2.3465(10) . ?
Zn1 N3 2.025(4) . ?
Zn1 N1 2.120(4) . ?
Zn1 Br2 2.3273(10) . ?
S1 C12 1.765(6) . ?
S1 C13 1.779(7) . ?
N1 C6 1.284(7) . ?
N1 N2 1.381(6) . ?
N3 C5 1.338(7) . ?
N3 C1 1.347(7) . ?
O1 C9 1.366(7) . ?
O1 C15 1.416(9) . ?
N2 C5 1.366(7) . ?
C5 C4 1.392(8) . ?
C6 C7 1.453(8) . ?
C8 C9 1.385(8) . ?
C8 C7 1.404(8) . ?
C7 C12 1.395(8) . ?
C4 C3 1.366(8) . ?
C1 C2 1.353(8) . ?
C9 C10 1.389(9) . ?
C12 C11 1.398(9) . ?
C3 C2 1.387(9) . ?
C10 C11 1.367(9) . ?
C13 C14 1.488(10) . ?
